data_2013435
loop_
_publ_author_name
'Avasthi, Kamlakar'
'Bal, Chandralata'
'Sharon, Ashoke.'
'Maulik, Prakas R.'

_publ_section_title 4,6-Bis(methylsulfanyl)-1-(4-phenoxybutyl)-1<i>H</i>-pyrazolo[3,4-<i>d</i>]pyrimidine
_journal_issue 9
_journal_name_full 'Acta Crystallographica Section C'
_journal_page_first o494
_journal_page_last o495
_journal_paper_doi 10.1107/S0108270103015324
_journal_volume 59
_journal_year 2003
_chemical_formula_iupac 'C17 H20 N4 O S2'
_chemical_formula_moiety 'C17 H20 N4 O S2'
_chemical_formula_sum 'C17 H20 N4 O S2'
_chemical_formula_weight 360.49
_chemical_melting_point 355
_chemical_name_common Pyrazolo[3,4-d]pyrimidine
_chemical_name_systematic
;
4,6-Bis(methylsulfanyl)-1-(4-phenoxybutyl)-1H-pyrazolo[3,4-d]pyrimidine
;
_space_group_IT_number 14
_symmetry_cell_setting monoclinic
_symmetry_space_group_name_Hall '-P 2ybc'
_symmetry_space_group_name_H-M 'P 1 21/c 1'
_atom_sites_solution_hydrogens geom
_atom_sites_solution_primary direct
_atom_sites_solution_secondary difmap
_cell_angle_alpha 90.00
_cell_angle_beta 104.970(10)
_cell_angle_gamma 90.00
_cell_formula_units_Z 4
_cell_length_a 17.9660(10)
_cell_length_b 10.0890(10)
_cell_length_c 10.0550(10)
_cell_measurement_reflns_used 40
_cell_measurement_temperature 293(2)
_cell_measurement_theta_max 12.49
_cell_measurement_theta_min 4.98
_cell_volume 1760.7(3)
_computing_cell_refinement XSCANS
_computing_data_collection 'XSCANS (Siemens, 1996)'
_computing_data_reduction XSCANS
_computing_molecular_graphics SHELXTL
_computing_publication_material SHELXTL
_computing_structure_refinement SHELXTL
_computing_structure_solution 'SHELXTL (Bruker, 1997)'
_diffrn_ambient_temperature 293(2)
_diffrn_measured_fraction_theta_full 0.999
_diffrn_measured_fraction_theta_max 0.999
_diffrn_measurement_device_type 'Bruker P4 diffractometer'
_diffrn_measurement_method \q-2\q
_diffrn_radiation_monochromator graphite
_diffrn_radiation_source 'fine-focus sealed tube'
_diffrn_radiation_type MoK\a
_diffrn_radiation_wavelength 0.71073
_diffrn_reflns_av_R_equivalents 0.0230
_diffrn_reflns_av_sigmaI/netI 0.0397
_diffrn_reflns_limit_h_max 21
_diffrn_reflns_limit_h_min -22
_diffrn_reflns_limit_k_max 12
_diffrn_reflns_limit_k_min -1
_diffrn_reflns_limit_l_max 12
_diffrn_reflns_limit_l_min -1
_diffrn_reflns_number 4550
_diffrn_reflns_theta_full 25.99
_diffrn_reflns_theta_max 25.99
_diffrn_reflns_theta_min 2.33
_diffrn_standards_decay_% 0
_diffrn_standards_interval_count 97
_diffrn_standards_interval_time 60
_diffrn_standards_number 3
_exptl_absorpt_coefficient_mu 0.314
_exptl_absorpt_correction_type none
_exptl_crystal_colour Colourless
_exptl_crystal_density_diffrn 1.360
_exptl_crystal_density_method 'not measured'
_exptl_crystal_description Block
_exptl_crystal_F_000 760
_exptl_crystal_size_max 0.30
_exptl_crystal_size_mid 0.25
_exptl_crystal_size_min 0.20
_refine_diff_density_max 0.234
_refine_diff_density_min -0.225
_refine_ls_extinction_coef 0.0064(6)
_refine_ls_extinction_expression Fc^*^=kFc[1+0.001xFc^2^\l^3^/sin(2\q)]^-1/4^
_refine_ls_extinction_method SHELXL97
_refine_ls_goodness_of_fit_ref 1.046
_refine_ls_hydrogen_treatment constr
_refine_ls_matrix_type full
_refine_ls_number_parameters 220
_refine_ls_number_reflns 3468
_refine_ls_number_restraints 0
_refine_ls_restrained_S_all 1.046
_refine_ls_R_factor_all 0.0797
_refine_ls_R_factor_gt 0.0411
_refine_ls_shift/su_max 0.001
_refine_ls_shift/su_mean 0.000
_refine_ls_structure_factor_coef Fsqd
_refine_ls_weighting_details 'calc w=1/[\s^2^(Fo^2^)+(0.0313P)^2^+0.9524P] where P=(Fo^2^+2Fc^2^)/3'
_refine_ls_weighting_scheme calc
_refine_ls_wR_factor_gt 0.0857
_refine_ls_wR_factor_ref 0.1045
_reflns_number_gt 2333
_reflns_number_total 3468
_reflns_threshold_expression I>2\s(I)
_cod_data_source_file fg1701.cif
_cod_data_source_block I
_cod_original_sg_symbol_H-M 'P 21/c'
_cod_database_code 2013435
_cod_database_fobs_code 2013435

loop_
_symmetry_equiv_pos_as_xyz
'x, y, z'
'-x, y+1/2, -z+1/2'
'-x, -y, -z'
'x, -y-1/2, z-1/2'

loop_
_atom_site_label
_atom_site_fract_x
_atom_site_fract_y
_atom_site_fract_z
_atom_site_U_iso_or_equiv
_atom_site_adp_type
_atom_site_calc_flag
_atom_site_refinement_flags
_atom_site_occupancy
_atom_site_disorder_assembly
_atom_site_disorder_group
_atom_site_type_symbol
S1 0.18353(4) -0.04247(6) 0.03747(8) 0.0517(2) Uani d . 1 . . S
S2 0.02684(4) 0.33764(7) 0.19747(8) 0.0551(2) Uani d . 1 . . S
N1 0.23616(11) 0.42670(19) -0.0444(2) 0.0413(5) Uani d . 1 . . N
N2 0.28677(12) 0.3486(2) -0.0906(2) 0.0488(5) Uani d . 1 . . N
C3 0.27068(14) 0.2253(3) -0.0649(3) 0.0487(6) Uani d . 1 . . C
H3 0.2961 0.1515 -0.0870 0.058 Uiso calc R 1 . . H
C3A 0.20969(13) 0.2193(2) 0.0005(2) 0.0397(5) Uani d . 1 . . C
C4 0.16530(13) 0.1266(2) 0.0511(2) 0.0407(6) Uani d . 1 . . C
N5 0.11045(11) 0.16672(19) 0.1088(2) 0.0424(5) Uani d . 1 . . N
C6 0.09928(13) 0.3001(2) 0.1153(2) 0.0413(6) Uani d . 1 . . C
N7 0.13496(11) 0.39740(19) 0.0698(2) 0.0418(5) Uani d . 1 . . N
C7A 0.18985(12) 0.3516(2) 0.0124(2) 0.0381(5) Uani d . 1 . . C
C8 0.24105(14) 0.5703(2) -0.0463(2) 0.0452(6) Uani d . 1 . . C
H8A 0.1925 0.6073 -0.0386 0.054 Uiso calc R 1 . . H
H8B 0.2489 0.5982 -0.1340 0.054 Uiso calc R 1 . . H
C9 0.30577(14) 0.6254(2) 0.0689(2) 0.0425(6) Uani d . 1 . . C
H9A 0.3548 0.5977 0.0543 0.051 Uiso calc R 1 . . H
H9B 0.3039 0.7215 0.0652 0.051 Uiso calc R 1 . . H
C10 0.30141(14) 0.5804(3) 0.2106(2) 0.0453(6) Uani d . 1 . . C
H10A 0.2537 0.6122 0.2273 0.054 Uiso calc R 1 . . H
H10B 0.3006 0.4843 0.2130 0.054 Uiso calc R 1 . . H
C11 0.36802(14) 0.6299(2) 0.3234(2) 0.0416(6) Uani d . 1 . . C
H11A 0.4165 0.6060 0.3041 0.050 Uiso calc R 1 . . H
H11B 0.3658 0.7255 0.3309 0.050 Uiso calc R 1 . . H
O12 0.36153(9) 0.56835(16) 0.44844(16) 0.0448(4) Uani d . 1 . . O
C13 0.41914(13) 0.5879(2) 0.5664(2) 0.0377(5) Uani d . 1 . . C
C14 0.40921(15) 0.5258(3) 0.6833(2) 0.0465(6) Uani d . 1 . . C
H14 0.3657 0.4742 0.6786 0.056 Uiso calc R 1 . . H
C15 0.46360(15) 0.5406(3) 0.8062(3) 0.0528(7) Uani d . 1 . . C
H15 0.4566 0.4991 0.8847 0.063 Uiso calc R 1 . . H
C16 0.52859(15) 0.6165(3) 0.8148(3) 0.0532(7) Uani d . 1 . . C
H16 0.5654 0.6258 0.8984 0.064 Uiso calc R 1 . . H
C17 0.53846(14) 0.6782(3) 0.6983(3) 0.0512(7) Uani d . 1 . . C
H17 0.5820 0.7298 0.7036 0.061 Uiso calc R 1 . . H
C18 0.48385(14) 0.6642(2) 0.5731(3) 0.0454(6) Uani d . 1 . . C
H18 0.4908 0.7057 0.4946 0.055 Uiso calc R 1 . . H
C19 0.10826(16) -0.1177(3) 0.0982(3) 0.0617(8) Uani d . 1 . . C
H19A 0.1109 -0.0868 0.1896 0.092 Uiso calc R 1 . . H
H19B 0.1143 -0.2123 0.0994 0.092 Uiso calc R 1 . . H
H19C 0.0592 -0.0944 0.0382 0.092 Uiso calc R 1 . . H
C20 0.02897(16) 0.5155(3) 0.2001(3) 0.0575(7) Uani d . 1 . . C
H20A 0.0792 0.5452 0.2500 0.086 Uiso calc R 1 . . H
H20B -0.0089 0.5480 0.2441 0.086 Uiso calc R 1 . . H
H20C 0.0177 0.5484 0.1074 0.086 Uiso calc R 1 . . H

loop_
_atom_site_aniso_label
_atom_site_aniso_U_11
_atom_site_aniso_U_22
_atom_site_aniso_U_33
_atom_site_aniso_U_12
_atom_site_aniso_U_13
_atom_site_aniso_U_23
S1 0.0517(4) 0.0389(3) 0.0685(5) 0.0015(3) 0.0229(3) -0.0055(3)
S2 0.0544(4) 0.0478(4) 0.0733(5) 0.0022(3) 0.0351(4) -0.0039(4)
N1 0.0427(11) 0.0436(12) 0.0390(11) -0.0036(9) 0.0131(9) -0.0026(9)
N2 0.0500(12) 0.0540(13) 0.0479(12) -0.0016(10) 0.0227(10) -0.0071(11)
C3 0.0495(15) 0.0474(14) 0.0537(16) -0.0005(12) 0.0218(13) -0.0092(13)
C3A 0.0384(12) 0.0417(13) 0.0400(13) -0.0021(11) 0.0119(11) -0.0050(11)
C4 0.0397(13) 0.0397(13) 0.0398(14) 0.0002(10) 0.0053(11) -0.0061(11)
N5 0.0418(11) 0.0393(11) 0.0488(12) 0.0011(9) 0.0165(9) -0.0021(10)
C6 0.0381(12) 0.0429(14) 0.0434(14) 0.0004(10) 0.0114(11) -0.0045(11)
N7 0.0425(11) 0.0387(11) 0.0462(12) 0.0026(9) 0.0150(10) -0.0023(9)
C7A 0.0356(12) 0.0423(13) 0.0358(13) -0.0019(10) 0.0082(10) -0.0019(11)
C8 0.0519(14) 0.0441(14) 0.0391(14) -0.0020(12) 0.0107(12) 0.0075(12)
C9 0.0480(14) 0.0378(13) 0.0432(14) -0.0038(11) 0.0141(12) 0.0039(11)
C10 0.0481(14) 0.0489(14) 0.0406(14) -0.0078(12) 0.0144(11) 0.0011(12)
C11 0.0492(14) 0.0405(13) 0.0363(13) -0.0044(11) 0.0135(11) 0.0005(11)
O12 0.0496(10) 0.0497(10) 0.0355(9) -0.0091(8) 0.0117(8) 0.0024(8)
C13 0.0457(13) 0.0334(12) 0.0345(13) 0.0034(10) 0.0110(11) -0.0039(10)
C14 0.0516(14) 0.0467(14) 0.0430(15) 0.0003(12) 0.0156(12) 0.0014(12)
C15 0.0636(17) 0.0567(16) 0.0376(15) 0.0113(14) 0.0121(13) 0.0033(13)
C16 0.0536(16) 0.0547(16) 0.0459(16) 0.0130(13) 0.0030(13) -0.0091(13)
C17 0.0436(14) 0.0467(15) 0.0610(18) -0.0004(12) 0.0094(13) -0.0088(14)
C18 0.0520(14) 0.0405(13) 0.0455(15) 0.0000(11) 0.0158(12) 0.0018(12)
C19 0.0597(17) 0.0469(16) 0.082(2) -0.0051(13) 0.0243(16) -0.0007(15)
C20 0.0622(17) 0.0491(16) 0.0660(19) 0.0066(13) 0.0254(15) -0.0088(14)

loop_
_atom_type_symbol
_atom_type_description
_atom_type_scat_dispersion_real
_atom_type_scat_dispersion_imag
_atom_type_scat_source
C C 0.0033 0.0016 'International Tables Vol C Tables 4.2.6.8 and 6.1.1.4'
H H 0.0000 0.0000 'International Tables Vol C Tables 4.2.6.8 and 6.1.1.4'
N N 0.0061 0.0033 'International Tables Vol C Tables 4.2.6.8 and 6.1.1.4'
O O 0.0106 0.0060 'International Tables Vol C Tables 4.2.6.8 and 6.1.1.4'
S S 0.1246 0.1234 'International Tables Vol C Tables 4.2.6.8 and 6.1.1.4'

loop_
_geom_angle_atom_site_label_1
_geom_angle_atom_site_label_2
_geom_angle_atom_site_label_3
_geom_angle
C6 S2 C20 101.95(12)
C4 S1 C19 102.34(12)
C7A N1 N2 110.74(19)
C7A N1 C8 127.5(2)
N2 N1 C8 121.41(19)
C3 N2 N1 106.15(19)
N2 C3 C3A 111.4(2)
N2 C3 H3 124.3
C3A C3 H3 124.3
C7A C3A C4 115.1(2)
C7A C3A C3 104.2(2)
C4 C3A C3 140.7(2)
N5 C4 C3A 120.6(2)
N5 C4 S1 120.41(18)
C3A C4 S1 119.02(18)
C4 N5 C6 117.1(2)
N7 C6 N5 128.8(2)
N7 C6 S2 119.34(18)
N5 C6 S2 111.81(17)
C6 N7 C7A 111.7(2)
N7 C7A N1 125.8(2)
N7 C7A C3A 126.7(2)
N1 C7A C3A 107.48(19)
N1 C8 C9 113.1(2)
N1 C8 H8A 109.0
C9 C8 H8A 109.0
N1 C8 H8B 109.0
C9 C8 H8B 109.0
H8A C8 H8B 107.8
C10 C9 C8 113.05(19)
C10 C9 H9A 109.0
C8 C9 H9A 109.0
C10 C9 H9B 109.0
C8 C9 H9B 109.0
H9A C9 H9B 107.8
C11 C10 C9 112.62(19)
C11 C10 H10A 109.1
C9 C10 H10A 109.1
C11 C10 H10B 109.1
C9 C10 H10B 109.1
H10A C10 H10B 107.8
O12 C11 C10 106.77(18)
O12 C11 H11A 110.4
C10 C11 H11A 110.4
O12 C11 H11B 110.4
C10 C11 H11B 110.4
H11A C11 H11B 108.6
C13 O12 C11 118.82(18)
O12 C13 C18 124.0(2)
O12 C13 C14 115.8(2)
C18 C13 C14 120.1(2)
C15 C14 C13 119.9(2)
C15 C14 H14 120.0
C13 C14 H14 120.0
C14 C15 C16 120.7(3)
C14 C15 H15 119.6
C16 C15 H15 119.6
C17 C16 C15 119.3(2)
C17 C16 H16 120.3
C15 C16 H16 120.3
C16 C17 C18 120.5(2)
C16 C17 H17 119.7
C18 C17 H17 119.7
C13 C18 C17 119.3(2)
C13 C18 H18 120.3
C17 C18 H18 120.3
S1 C19 H19A 109.5
S1 C19 H19B 109.5
H19A C19 H19B 109.5
S1 C19 H19C 109.5
H19A C19 H19C 109.5
H19B C19 H19C 109.5
S2 C20 H20A 109.5
S2 C20 H20B 109.5
H20A C20 H20B 109.5
S2 C20 H20C 109.5
H20A C20 H20C 109.5
H20B C20 H20C 109.5

loop_
_geom_bond_atom_site_label_1
_geom_bond_atom_site_label_2
_geom_bond_site_symmetry_2
_geom_bond_distance
_geom_bond_publ_flag
S1 C4 . 1.749(2) ?
S1 C19 . 1.790(3) ?
S2 C6 . 1.754(2) ?
S2 C20 . 1.794(3) ?
N1 C7A . 1.356(3) ?
N1 N2 . 1.371(3) ?
N1 C8 . 1.452(3) ?
N2 C3 . 1.318(3) ?
C3 C3A . 1.418(3) ?
C3 H3 . 0.9300 ?
C3A C7A . 1.394(3) ?
C3A C4 . 1.407(3) ?
C4 N5 . 1.329(3) ?
N5 C6 . 1.365(3) ?
C6 N7 . 1.317(3) ?
N7 C7A . 1.346(3) ?
C8 C9 . 1.519(3) ?
C8 H8A . 0.9700 ?
C8 H8B . 0.9700 ?
C9 C10 . 1.517(3) ?
C9 H9A . 0.9700 ?
C9 H9B . 0.9700 ?
C10 C11 . 1.505(3) ?
C10 H10A . 0.9700 ?
C10 H10B . 0.9700 ?
C11 O12 . 1.434(3) ?
C11 H11A . 0.9700 ?
C11 H11B . 0.9700 ?
O12 C13 . 1.372(3) ?
C13 C18 . 1.381(3) ?
C13 C14 . 1.383(3) ?
C14 C15 . 1.371(3) ?
C14 H14 . 0.9300 ?
C15 C16 . 1.380(4) ?
C15 H15 . 0.9300 ?
C16 C17 . 1.378(4) ?
C16 H16 . 0.9300 ?
C17 C18 . 1.389(3) ?
C17 H17 . 0.9300 ?
C18 H18 . 0.9300 ?
C19 H19A . 0.9600 ?
C19 H19B . 0.9600 ?
C19 H19C . 0.9600 ?
C20 H20A . 0.9600 ?
C20 H20B . 0.9600 ?
C20 H20C . 0.9600 ?

loop_
_geom_hbond_atom_site_label_D
_geom_hbond_atom_site_label_H
_geom_hbond_atom_site_label_A
_geom_hbond_site_symmetry_A
_geom_hbond_distance_DH
_geom_hbond_distance_HA
_geom_hbond_distance_DA
_geom_hbond_angle_DHA
C3 H3 O12 4_565 0.93 2.49 3.368(3) 157

loop_
_geom_torsion_atom_site_label_1
_geom_torsion_atom_site_label_2
_geom_torsion_atom_site_label_3
_geom_torsion_atom_site_label_4
_geom_torsion
C7A N1 N2 C3 1.3(3)
C8 N1 N2 C3 175.2(2)
N1 N2 C3 C3A -0.8(3)
N2 C3 C3A C7A 0.1(3)
N2 C3 C3A C4 178.5(3)
C7A C3A C4 N5 -1.8(3)
C3 C3A C4 N5 179.9(3)
C7A C3A C4 S1 178.39(17)
C3 C3A C4 S1 0.1(4)
C19 S1 C4 N5 5.7(2)
C19 S1 C4 C3A -174.5(2)
C3A C4 N5 C6 0.5(3)
S1 C4 N5 C6 -179.72(17)
C4 N5 C6 N7 1.2(4)
C4 N5 C6 S2 -178.59(16)
C20 S2 C6 N7 -3.1(2)
C20 S2 C6 N5 176.73(19)
N5 C6 N7 C7A -1.1(4)
S2 C6 N7 C7A 178.60(17)
C6 N7 C7A N1 179.6(2)
C6 N7 C7A C3A -0.5(3)
N2 N1 C7A N7 178.6(2)
C8 N1 C7A N7 5.3(4)
N2 N1 C7A C3A -1.3(3)
C8 N1 C7A C3A -174.7(2)
C4 C3A C7A N7 1.9(4)
C3 C3A C7A N7 -179.2(2)
C4 C3A C7A N1 -178.17(19)
C3 C3A C7A N1 0.7(3)
C7A N1 C8 C9 96.0(3)
N2 N1 C8 C9 -76.7(3)
N1 C8 C9 C10 -55.2(3)
C8 C9 C10 C11 177.0(2)
C9 C10 C11 O12 -173.54(19)
C10 C11 O12 C13 174.57(19)
C11 O12 C13 C18 0.2(3)
C11 O12 C13 C14 179.9(2)
O12 C13 C14 C15 -179.5(2)
C18 C13 C14 C15 0.3(4)
C13 C14 C15 C16 -0.3(4)
C14 C15 C16 C17 0.3(4)
C15 C16 C17 C18 -0.3(4)
O12 C13 C18 C17 179.5(2)
C14 C13 C18 C17 -0.3(3)
C16 C17 C18 C13 0.3(4)

loop_
_cod_related_entry_id
_cod_related_entry_database
_cod_related_entry_code
1 ChemSpider 21107506
